data_7712754
loop_
_publ_author_name
'Ghosh, Tapan Kumar'
'Ranga Rao, G.'

_publ_section_title
;
 Design and synthesis of mixed-ligand architectured Zn-based coordination
 polymers for energy storage.
;
_journal_name_full 'Dalton transactions (Cambridge, England : 2003)'
_journal_paper_doi 10.1039/d3dt00518f
_journal_year 2023
_chemical_formula_moiety 'C19 H14 N2 O7 Zn, 3(H2 O)'
_chemical_formula_sum 'C19 H20 N2 O10 Zn'
_chemical_formula_weight 501.74
_space_group_crystal_system monoclinic
_space_group_IT_number 15
_space_group_name_Hall '-C 2yc'
_space_group_name_H-M_alt 'C 1 2/c 1'
_atom_sites_solution_hydrogens mixed
_audit_creation_method SHELXL-2018/3
_audit_update_record
;
2023-02-05 deposited with the CCDC.	2023-04-11 downloaded from the CCDC.
;
_cell_angle_alpha 90
_cell_angle_beta 92.492(4)
_cell_angle_gamma 90
_cell_formula_units_Z 8
_cell_length_a 7.87050(10)
_cell_length_b 17.3418(3)
_cell_length_c 32.3764(5)
_cell_measurement_reflns_used 9914
_cell_measurement_temperature 296(2)
_cell_measurement_theta_max 26.05
_cell_measurement_theta_min 2.89
_cell_volume 4414.83(12)
_computing_cell_refinement 'APEX3/SAINT (Bruker, 2016)'
_computing_data_collection 'APEX3(Bruker, 2016)'
_computing_data_reduction 'SAINT/XPREP (Bruker, 2016)'
_computing_molecular_graphics 'ORTEP3 (Farrugia, 1997) and Mercury (Bruno et al., 2002)'
_computing_publication_material 'SHELXL-2018/3 (Sheldrick, 2018)'
_computing_structure_refinement 'SHELXL-2018/3 (Sheldrick, 2018)'
_computing_structure_solution 'SHELXT-2014/5 (Sheldrick, 2014)'
_diffrn_ambient_temperature 296(2)
_diffrn_measured_fraction_theta_full 0.997
_diffrn_measured_fraction_theta_max 0.997
_diffrn_measurement_device_type 'Bruker axs kappa apex3 CMOS Diffractometer'
_diffrn_measurement_method '\w and \f scan'
_diffrn_radiation_monochromator graphite
_diffrn_radiation_source 'fine-focus sealed tube'
_diffrn_radiation_type MoK\a
_diffrn_radiation_wavelength 0.71073
_diffrn_reflns_av_R_equivalents 0.0519
_diffrn_reflns_av_unetI/netI 0.0284
_diffrn_reflns_Laue_measured_fraction_full 0.997
_diffrn_reflns_Laue_measured_fraction_max 0.997
_diffrn_reflns_limit_h_max 9
_diffrn_reflns_limit_h_min -9
_diffrn_reflns_limit_k_max 20
_diffrn_reflns_limit_k_min -20
_diffrn_reflns_limit_l_max 38
_diffrn_reflns_limit_l_min -38
_diffrn_reflns_number 27833
_diffrn_reflns_point_group_measured_fraction_full 0.997
_diffrn_reflns_point_group_measured_fraction_max 0.997
_diffrn_reflns_theta_full 24.998
_diffrn_reflns_theta_max 24.998
_diffrn_reflns_theta_min 2.844
_exptl_absorpt_coefficient_mu 1.170
_exptl_absorpt_correction_T_max 0.7453
_exptl_absorpt_correction_T_min 0.6235
_exptl_absorpt_correction_type multi-scan
_exptl_absorpt_process_details 'SADABS (Bruker, 2016)'
_exptl_crystal_colour colourless
_exptl_crystal_density_diffrn 1.510
_exptl_crystal_description BLOCK
_exptl_crystal_F_000 2064
_exptl_crystal_size_max 0.200
_exptl_crystal_size_mid 0.180
_exptl_crystal_size_min 0.150
_refine_diff_density_max 0.880
_refine_diff_density_min -0.589
_refine_diff_density_rms 0.100
_refine_ls_extinction_method none
_refine_ls_goodness_of_fit_ref 1.204
_refine_ls_hydrogen_treatment mixed
_refine_ls_matrix_type full
_refine_ls_number_parameters 310
_refine_ls_number_reflns 3896
_refine_ls_number_restraints 12
_refine_ls_restrained_S_all 1.203
_refine_ls_R_factor_all 0.0760
_refine_ls_R_factor_gt 0.0693
_refine_ls_shift/su_max 0.001
_refine_ls_shift/su_mean 0.000
_refine_ls_structure_factor_coef Fsqd
_refine_ls_weighting_details 'w=1/[\s^2^(Fo^2^)+(0.0580P)^2^+35.0628P] where P=(Fo^2^+2Fc^2^)/3'
_refine_ls_weighting_scheme calc
_refine_ls_wR_factor_gt 0.1751
_refine_ls_wR_factor_ref 0.1799
_reflns_Friedel_coverage 0.000
_reflns_number_gt 3544
_reflns_number_total 3896
_reflns_threshold_expression 'I > 2\s(I)'
_cod_data_source_file d3dt00518f2.cif
_cod_data_source_block NIZN
_cod_original_sg_symbol_H-M 'C 2/c'
_cod_database_code 7712754
_shelx_shelxl_version_number 2018/3
_shelx_space_group_comment
;
The symmetry employed for this shelxl refinement is uniquely defined
by the following loop, which should always be used as a source of
symmetry information in preference to the above space-group names.
They are only intended as comments.
;
_shelx_estimated_absorpt_t_min 0.800
_shelx_estimated_absorpt_t_max 0.844

loop_
_space_group_symop_operation_xyz
'x, y, z'
'-x, y, -z+1/2'
'x+1/2, y+1/2, z'
'-x+1/2, y+1/2, -z+1/2'
'-x, -y, -z'
'x, -y, z-1/2'
'-x+1/2, -y+1/2, -z'
'x+1/2, -y+1/2, z-1/2'

loop_
_atom_site_label
_atom_site_type_symbol
_atom_site_fract_x
_atom_site_fract_y
_atom_site_fract_z
_atom_site_U_iso_or_equiv
_atom_site_adp_type
_atom_site_occupancy
_atom_site_site_symmetry_order
_atom_site_calc_flag
_atom_site_refinement_flags_posn
_atom_site_refinement_flags_adp
_atom_site_refinement_flags_occupancy
_atom_site_disorder_assembly
_atom_site_disorder_group
Zn1 Zn 0.40755(8) 0.82868(3) 0.51049(2) 0.0393(2) Uani 1 1 d . . . A 1
C1 C 0.4967(6) 0.6775(3) 0.52613(16) 0.0341(11) Uani 1 1 d . . . A 1
C2 C 0.5042(6) 0.6104(3) 0.55532(15) 0.0303(11) Uani 1 1 d . . . A 1
C3 C 0.5884(6) 0.5433(3) 0.54525(15) 0.0283(10) Uani 1 1 d . . . A 1
H3 H 0.640227 0.539668 0.520047 0.034 Uiso 1 1 calc R U . A 1
C4 C 0.5960(6) 0.4813(3) 0.57250(15) 0.0295(11) Uani 1 1 d . . . A 1
C5 C 0.5197(6) 0.4875(3) 0.61029(15) 0.0328(11) Uani 1 1 d . . . A 1
H5 H 0.523356 0.445976 0.628505 0.039 Uiso 1 1 calc R U . A 1
C6 C 0.4381(6) 0.5549(3) 0.62100(15) 0.0331(11) Uani 1 1 d . . . A 1
C7 C 0.4310(6) 0.6163(3) 0.59359(15) 0.0337(11) Uani 1 1 d . . . A 1
H7 H 0.376920 0.661736 0.600790 0.040 Uiso 1 1 calc R U . A 1
C8 C 0.3613(8) 0.5642(3) 0.66208(18) 0.0443(14) Uani 1 1 d . . . A 1
C9 C 0.6966(7) 0.4109(3) 0.56224(16) 0.0349(12) Uani 1 1 d . . . A 1
C10 C 0.5397(9) 0.8081(4) 0.42726(19) 0.0534(17) Uani 1 1 d . . . A 1
H10 H 0.553143 0.757166 0.435858 0.064 Uiso 1 1 calc R U . A 1
C11 C 0.5877(10) 0.8284(4) 0.3886(2) 0.0578(18) Uani 1 1 d . . . A 1
H11 H 0.632071 0.791104 0.371434 0.069 Uiso 1 1 calc R U . A 1
C12 C 0.5711(7) 0.9038(3) 0.37461(16) 0.0397(13) Uani 1 1 d . . . A 1
C13 C 0.5023(7) 0.9561(3) 0.40204(17) 0.0390(12) Uani 1 1 d . . . A 1
H13 H 0.487473 1.007345 0.394272 0.047 Uiso 1 1 calc R U . A 1
C14 C 0.4565(7) 0.9324(3) 0.44022(17) 0.0381(12) Uani 1 1 d . . . A 1
H14 H 0.411440 0.968441 0.458011 0.046 Uiso 1 1 calc R U . A 1
C15 C 0.6251(8) 0.9263(3) 0.33287(17) 0.0424(13) Uani 1 1 d . . . A 1
C16 C 0.6680(14) 0.8719(4) 0.3047(2) 0.094(3) Uani 1 1 d . . . A 1
H16 H 0.659697 0.819782 0.311027 0.113 Uiso 1 1 calc R U . A 1
C17 C 0.7237(14) 0.8945(5) 0.2668(2) 0.096(3) Uani 1 1 d . . . A 1
H17 H 0.753242 0.856548 0.248139 0.116 Uiso 1 1 calc R U . A 1
C18 C 0.6960(10) 1.0192(4) 0.2823(2) 0.0637(19) Uani 1 1 d . . . A 1
H18 H 0.705761 1.070657 0.274716 0.076 Uiso 1 1 calc R U . A 1
C19 C 0.6391(9) 1.0021(4) 0.32080(19) 0.0573(18) Uani 1 1 d . . . A 1
H19 H 0.610291 1.041558 0.338629 0.069 Uiso 1 1 calc R U . A 1
N1 N 0.4740(6) 0.8593(3) 0.45300(13) 0.0365(10) Uani 1 1 d . . . A 1
N2 N 0.7369(8) 0.9662(3) 0.25597(16) 0.0586(15) Uani 1 1 d D . . A 1
H2A H 0.775(9) 0.973(4) 0.2315(11) 0.070 Uiso 1 1 d D U . B 1
O1 O 0.3779(5) 0.7261(2) 0.53197(12) 0.0438(10) Uani 1 1 d . . . A 1
O2 O 0.5984(5) 0.6835(2) 0.49845(13) 0.0494(11) Uani 1 1 d . . . A 1
O3 O 0.7563(5) 0.4104(2) 0.52647(11) 0.0383(9) Uani 1 1 d . . . A 1
O4 O 0.7229(7) 0.3600(3) 0.58852(14) 0.0727(16) Uani 1 1 d . . . A 1
O5 O 0.3536(7) 0.5032(3) 0.68475(13) 0.0639(14) Uani 1 1 d . . . A 1
O6 O 0.3130(7) 0.6276(3) 0.67388(13) 0.0639(13) Uani 1 1 d . . . A 1
O7 O 0.6293(6) 0.8676(3) 0.53992(15) 0.0556(11) Uani 1 1 d D . . A 1
H7A H 0.706(7) 0.845(4) 0.5266(15) 0.067 Uiso 1 1 d D U . C 1
H7B H 0.638(8) 0.853(4) 0.5647(8) 0.067 Uiso 1 1 d D U . D 1
O8 O 0.761(3) 0.2865(5) 0.6613(3) 0.248(9) Uani 1 1 d D . . E 1
H8B H 0.677(19) 0.296(11) 0.645(6) 0.297 Uiso 1 1 d D U . F 1
H8A H 0.79(3) 0.239(4) 0.659(6) 0.297 Uiso 1 1 d D U . G 1
O9 O 0.6229(15) 0.8406(7) 0.6218(3) 0.159(4) Uani 1 1 d D . . H 1
H9A H 0.600(17) 0.793(3) 0.6234(13) 0.190 Uiso 1 1 d D U . I 1
H9B H 0.725(6) 0.849(8) 0.6299(14) 0.190 Uiso 1 1 d D U . J 1
O10 O 0.372(2) 0.3450(7) 0.6921(4) 0.255(8) Uani 1 1 d . . . K 1

loop_
_atom_site_aniso_label
_atom_site_aniso_U_11
_atom_site_aniso_U_22
_atom_site_aniso_U_33
_atom_site_aniso_U_23
_atom_site_aniso_U_13
_atom_site_aniso_U_12
Zn1 0.0487(4) 0.0307(4) 0.0398(4) 0.0084(3) 0.0193(3) 0.0153(3)
C1 0.033(3) 0.033(3) 0.037(3) 0.003(2) 0.005(2) 0.010(2)
C2 0.027(2) 0.033(3) 0.031(3) 0.005(2) 0.003(2) 0.008(2)
C3 0.028(2) 0.028(2) 0.030(3) -0.001(2) 0.0069(19) 0.003(2)
C4 0.029(2) 0.028(3) 0.032(3) 0.002(2) 0.008(2) 0.010(2)
C5 0.037(3) 0.032(3) 0.029(3) 0.004(2) 0.007(2) 0.005(2)
C6 0.036(3) 0.035(3) 0.029(3) 0.003(2) 0.009(2) 0.009(2)
C7 0.031(3) 0.037(3) 0.033(3) -0.002(2) 0.004(2) 0.013(2)
C8 0.050(3) 0.045(3) 0.038(3) 0.001(3) 0.011(3) 0.012(3)
C9 0.043(3) 0.029(3) 0.033(3) 0.003(2) 0.008(2) 0.008(2)
C10 0.083(5) 0.035(3) 0.044(3) 0.008(3) 0.026(3) 0.017(3)
C11 0.085(5) 0.047(4) 0.044(3) 0.006(3) 0.027(3) 0.022(3)
C12 0.041(3) 0.047(3) 0.031(3) 0.005(2) 0.007(2) 0.000(3)
C13 0.046(3) 0.035(3) 0.036(3) 0.005(2) 0.010(2) -0.001(2)
C14 0.046(3) 0.032(3) 0.037(3) -0.001(2) 0.009(2) 0.002(2)
C15 0.049(3) 0.047(3) 0.031(3) 0.001(2) 0.010(2) 0.001(3)
C16 0.191(10) 0.040(4) 0.056(5) 0.001(3) 0.060(6) 0.001(5)
C17 0.173(10) 0.068(5) 0.053(5) -0.004(4) 0.057(6) -0.003(6)
C18 0.098(6) 0.050(4) 0.044(4) 0.008(3) 0.023(4) -0.002(4)
C19 0.090(5) 0.045(4) 0.038(3) 0.006(3) 0.020(3) 0.007(3)
N1 0.039(2) 0.037(2) 0.035(2) 0.0041(19) 0.0092(19) 0.007(2)
N2 0.079(4) 0.061(4) 0.037(3) 0.001(3) 0.024(3) -0.012(3)
O1 0.045(2) 0.037(2) 0.050(2) 0.0120(18) 0.0180(18) 0.0180(18)
O2 0.049(2) 0.047(2) 0.055(3) 0.0215(19) 0.025(2) 0.0127(19)
O3 0.046(2) 0.0311(19) 0.038(2) 0.0019(16) 0.0118(17) 0.0146(16)
O4 0.115(4) 0.051(3) 0.055(3) 0.021(2) 0.035(3) 0.045(3)
O5 0.100(4) 0.051(3) 0.043(2) 0.013(2) 0.035(2) 0.021(3)
O6 0.101(4) 0.050(3) 0.044(2) 0.000(2) 0.033(2) 0.023(3)
O7 0.046(2) 0.064(3) 0.057(3) -0.002(2) 0.012(2) 0.014(2)
O8 0.58(3) 0.086(6) 0.076(6) 0.012(5) -0.040(10) -0.026(10)
O9 0.192(9) 0.191(10) 0.099(6) 0.050(6) 0.059(6) 0.062(7)
O10 0.44(3) 0.121(8) 0.207(13) -0.011(8) 0.093(15) -0.035(11)

loop_
_atom_type_symbol
_atom_type_description
_atom_type_scat_dispersion_real
_atom_type_scat_dispersion_imag
_atom_type_scat_source
C C 0.0033 0.0016 'International Tables Vol C Tables 4.2.6.8 and 6.1.1.4'
H H 0.0000 0.0000 'International Tables Vol C Tables 4.2.6.8 and 6.1.1.4'
N N 0.0061 0.0033 'International Tables Vol C Tables 4.2.6.8 and 6.1.1.4'
O O 0.0106 0.0060 'International Tables Vol C Tables 4.2.6.8 and 6.1.1.4'
Zn Zn 0.2839 1.4301 'International Tables Vol C Tables 4.2.6.8 and 6.1.1.4'

loop_
_geom_angle_atom_site_label_1
_geom_angle_atom_site_label_2
_geom_angle_atom_site_label_3
_geom_angle
_geom_angle_site_symmetry_1
_geom_angle_site_symmetry_3
_geom_angle_publ_flag
O1 Zn1 O3 119.59(15) . 3_455 ?
O1 Zn1 N1 127.79(17) . . ?
O3 Zn1 N1 103.91(16) 3_455 . ?
O1 Zn1 O7 104.39(18) . . ?
O3 Zn1 O7 98.89(17) 3_455 . ?
N1 Zn1 O7 95.25(19) . . ?
O2 C1 O1 123.7(5) . . ?
O2 C1 C2 121.1(4) . . ?
O1 C1 C2 115.3(4) . . ?
C3 C2 C7 119.5(5) . . ?
C3 C2 C1 120.6(4) . . ?
C7 C2 C1 119.9(4) . . ?
C2 C3 C4 120.5(4) . . ?
C2 C3 H3 119.7 . . ?
C4 C3 H3 119.7 . . ?
C5 C4 C3 119.4(4) . . ?
C5 C4 C9 120.6(4) . . ?
C3 C4 C9 119.8(4) . . ?
C6 C5 C4 120.5(5) . . ?
C6 C5 H5 119.8 . . ?
C4 C5 H5 119.8 . . ?
C7 C6 C5 119.7(5) . . ?
C7 C6 C8 118.7(5) . . ?
C5 C6 C8 121.6(5) . . ?
C6 C7 C2 120.4(5) . . ?
C6 C7 H7 119.8 . . ?
C2 C7 H7 119.8 . . ?
O6 C8 O5 122.3(5) . . ?
O6 C8 C6 121.0(5) . . ?
O5 C8 C6 116.7(5) . . ?
O4 C9 O3 124.4(5) . . ?
O4 C9 C4 120.2(5) . . ?
O3 C9 C4 115.3(4) . . ?
N1 C10 C11 121.9(6) . . ?
N1 C10 H10 119.1 . . ?
C11 C10 H10 119.1 . . ?
C10 C11 C12 121.0(6) . . ?
C10 C11 H11 119.5 . . ?
C12 C11 H11 119.5 . . ?
C11 C12 C13 116.0(5) . . ?
C11 C12 C15 121.1(5) . . ?
C13 C12 C15 122.9(5) . . ?
C14 C13 C12 120.4(5) . . ?
C14 C13 H13 119.8 . . ?
C12 C13 H13 119.8 . . ?
N1 C14 C13 122.4(5) . . ?
N1 C14 H14 118.8 . . ?
C13 C14 H14 118.8 . . ?
C16 C15 C19 116.4(6) . . ?
C16 C15 C12 121.1(6) . . ?
C19 C15 C12 122.5(5) . . ?
C15 C16 C17 119.8(7) . . ?
C15 C16 H16 120.1 . . ?
C17 C16 H16 120.1 . . ?
N2 C17 C16 123.1(7) . . ?
N2 C17 H17 118.4 . . ?
C16 C17 H17 118.4 . . ?
N2 C18 C19 122.7(7) . . ?
N2 C18 H18 118.7 . . ?
C19 C18 H18 118.7 . . ?
C18 C19 C15 119.7(6) . . ?
C18 C19 H19 120.1 . . ?
C15 C19 H19 120.1 . . ?
C10 N1 C14 118.3(5) . . ?
C10 N1 Zn1 121.4(4) . . ?
C14 N1 Zn1 120.3(4) . . ?
C17 N2 C18 118.3(6) . . ?
C17 N2 H2A 114(5) . . ?
C18 N2 H2A 128(5) . . ?
C1 O1 Zn1 117.0(3) . . ?
C9 O3 Zn1 120.4(3) . 3_545 ?
Zn1 O7 H7A 103(5) . . ?
Zn1 O7 H7B 112(5) . . ?
H7A O7 H7B 109(3) . . ?
H8B O8 H8A 108(4) . . ?
H9A O9 H9B 111(4) . . ?

loop_
_geom_bond_atom_site_label_1
_geom_bond_atom_site_label_2
_geom_bond_distance
_geom_bond_site_symmetry_2
_geom_bond_publ_flag
Zn1 O1 1.928(4) . ?
Zn1 O3 1.935(3) 3_455 ?
Zn1 N1 2.026(4) . ?
Zn1 O7 2.065(5) . ?
C1 O2 1.232(6) . ?
C1 O1 1.279(6) . ?
C1 C2 1.498(7) . ?
C2 C3 1.385(7) . ?
C2 C7 1.393(7) . ?
C3 C4 1.390(7) . ?
C3 H3 0.9300 . ?
C4 C5 1.390(7) . ?
C4 C9 1.500(7) . ?
C5 C6 1.386(7) . ?
C5 H5 0.9300 . ?
C6 C7 1.386(7) . ?
C6 C8 1.494(7) . ?
C7 H7 0.9300 . ?
C8 O6 1.230(7) . ?
C8 O5 1.291(7) . ?
C9 O4 1.237(6) . ?
C9 O3 1.269(6) . ?
C10 N1 1.337(7) . ?
C10 C11 1.370(8) . ?
C10 H10 0.9300 . ?
C11 C12 1.388(8) . ?
C11 H11 0.9300 . ?
C12 C13 1.395(8) . ?
C12 C15 1.486(7) . ?
C13 C14 1.366(7) . ?
C13 H13 0.9300 . ?
C14 N1 1.340(7) . ?
C14 H14 0.9300 . ?
C15 C16 1.365(9) . ?
C15 C19 1.377(8) . ?
C16 C17 1.376(10) . ?
C16 H16 0.9300 . ?
C17 N2 1.297(10) . ?
C17 H17 0.9300 . ?
C18 N2 1.303(9) . ?
C18 C19 1.376(8) . ?
C18 H18 0.9300 . ?
C19 H19 0.9300 . ?
N2 H2A 0.86(2) . ?
O7 H7A 0.85(2) . ?
O7 H7B 0.839(19) . ?
O8 H8B 0.85(2) . ?
O8 H8A 0.86(2) . ?
O9 H9A 0.84(2) . ?
O9 H9B 0.85(2) . ?

loop_
_geom_hbond_atom_site_label_D
_geom_hbond_atom_site_label_H
_geom_hbond_atom_site_label_A
_geom_hbond_distance_DH
_geom_hbond_distance_HA
_geom_hbond_distance_DA
_geom_hbond_angle_DHA
_geom_hbond_site_symmetry_A
_geom_hbond_publ_flag
C10^a H10^a O2^a 0.93 2.41 3.178(7) 140.0 . yes
C17^a H17^a O6^a 0.93 2.48 3.143(8) 127.9 8_565 yes
N2^a H2A^a O5^a 0.86(2) 1.71(2) 2.574(6) 173(8) 8_565 yes
N2^a H2A^a O6^a 0.86(2) 2.58(6) 3.195(7) 129(6) 8_565 yes
O7^a H7A^a O2^a 0.85(2) 1.84(3) 2.675(6) 167(7) 7_666 yes
O7^a H7B^a O9^a 0.839(19) 1.87(2) 2.696(9) 167(6) . yes
O8^a H8B^a O4^a 0.85(2) 2.2(2) 2.686(10) 119(19) . yes
O8^a H8A^a O6^a 0.86(2) 1.99(8) 2.813(11) 160(20) 3_545 yes
O9^a H9B^a O10^a 0.85(2) 2.28(4) 2.94(2) 135(4) 3 yes

loop_
_geom_torsion_atom_site_label_1
_geom_torsion_atom_site_label_2
_geom_torsion_atom_site_label_3
_geom_torsion_atom_site_label_4
_geom_torsion
_geom_torsion_site_symmetry_1
_geom_torsion_site_symmetry_2
_geom_torsion_site_symmetry_3
_geom_torsion_site_symmetry_4
_geom_torsion_publ_flag
O2 C1 C2 C3 -19.3(8) . . . . ?
O1 C1 C2 C3 160.0(5) . . . . ?
O2 C1 C2 C7 158.5(5) . . . . ?
O1 C1 C2 C7 -22.2(7) . . . . ?
C7 C2 C3 C4 1.8(8) . . . . ?
C1 C2 C3 C4 179.6(5) . . . . ?
C2 C3 C4 C5 -0.6(8) . . . . ?
C2 C3 C4 C9 -176.3(5) . . . . ?
C3 C4 C5 C6 -0.7(8) . . . . ?
C9 C4 C5 C6 175.0(5) . . . . ?
C4 C5 C6 C7 0.8(8) . . . . ?
C4 C5 C6 C8 -177.5(5) . . . . ?
C5 C6 C7 C2 0.4(8) . . . . ?
C8 C6 C7 C2 178.7(5) . . . . ?
C3 C2 C7 C6 -1.7(8) . . . . ?
C1 C2 C7 C6 -179.5(5) . . . . ?
C7 C6 C8 O6 -9.7(9) . . . . ?
C5 C6 C8 O6 168.6(6) . . . . ?
C7 C6 C8 O5 172.4(6) . . . . ?
C5 C6 C8 O5 -9.3(9) . . . . ?
C5 C4 C9 O4 -5.3(9) . . . . ?
C3 C4 C9 O4 170.4(6) . . . . ?
C5 C4 C9 O3 177.9(5) . . . . ?
C3 C4 C9 O3 -6.4(7) . . . . ?
N1 C10 C11 C12 0.5(12) . . . . ?
C10 C11 C12 C13 -0.5(10) . . . . ?
C10 C11 C12 C15 179.2(6) . . . . ?
C11 C12 C13 C14 0.4(9) . . . . ?
C15 C12 C13 C14 -179.3(5) . . . . ?
C12 C13 C14 N1 -0.4(9) . . . . ?
C11 C12 C15 C16 10.1(11) . . . . ?
C13 C12 C15 C16 -170.2(8) . . . . ?
C11 C12 C15 C19 -168.1(7) . . . . ?
C13 C12 C15 C19 11.7(10) . . . . ?
C19 C15 C16 C17 0.8(14) . . . . ?
C12 C15 C16 C17 -177.5(9) . . . . ?
C15 C16 C17 N2 -0.5(18) . . . . ?
N2 C18 C19 C15 0.6(13) . . . . ?
C16 C15 C19 C18 -0.8(11) . . . . ?
C12 C15 C19 C18 177.5(7) . . . . ?
C11 C10 N1 C14 -0.4(10) . . . . ?
C11 C10 N1 Zn1 -178.9(6) . . . . ?
C13 C14 N1 C10 0.3(9) . . . . ?
C13 C14 N1 Zn1 178.8(4) . . . . ?
C16 C17 N2 C18 0.3(16) . . . . ?
C19 C18 N2 C17 -0.3(13) . . . . ?
O2 C1 O1 Zn1 -22.6(7) . . . . ?
C2 C1 O1 Zn1 158.2(4) . . . . ?
O4 C9 O3 Zn1 -2.8(8) . . . 3_545 ?
C4 C9 O3 Zn1 173.8(3) . . . 3_545 ?
